data_4517311
loop_
_publ_author_name
'Mu, Yingxiao'
'Xu, Bingjia'
'Yang, Zhan'
'Wen, Hanhui'
'Yang, Zhiyong'
'Mane, Sunil Kumar Baburao'
'Zhao, Juan'
'Zhang, Yi'
'Chi, Zhenguo'
'Tang, Ben Zhong'

_publ_section_title
;
 Reversible and Continuous Color-Tunable Persistent Luminescence of
 Metal-Free Organic Materials by &quot;Self&quot;-Interface Energy
 Transfer.
;
_journal_name_full 'ACS applied materials &amp; interfaces'
_journal_paper_doi 10.1021/acsami.9b19919
_journal_year 2020
_chemical_formula_sum 'C25 H15 N O3 S'
_chemical_formula_weight 409.44
_space_group_IT_number 14
_space_group_name_Hall '-P 2ybc'
_space_group_name_H-M_alt 'P 1 21/c 1'
_symmetry_cell_setting monoclinic
_symmetry_space_group_name_H-M 'P 1 21/c 1'
_atom_sites_solution_hydrogens geom
_atom_sites_solution_primary direct
_atom_sites_solution_secondary difmap
_audit_creation_method SHELXL-97
_cell_angle_alpha 90.00
_cell_angle_beta 107.081(3)
_cell_angle_gamma 90.00
_cell_formula_units_Z 4
_cell_length_a 8.6336(2)
_cell_length_b 28.9267(6)
_cell_length_c 8.0359(2)
_cell_measurement_reflns_used 5876
_cell_measurement_temperature 153(2)
_cell_measurement_theta_max 62.1410
_cell_measurement_theta_min 5.3450
_cell_volume 1918.37(8)
_computing_cell_refinement 'Bruker FRAMBO'
_computing_data_collection 'Bruker FRAMBO'
_computing_data_reduction 'Bruker SAINT'
_computing_molecular_graphics 'Bruker SHELXTL'
_computing_publication_material 'Bruker SHELXTL'
_computing_structure_refinement 'SHELXL-97 (Sheldrick, 1997)'
_computing_structure_solution 'SHELXS-97 (Sheldrick, 1990)'
_diffrn_ambient_temperature 153(2)
_diffrn_measured_fraction_theta_full 0.990
_diffrn_measured_fraction_theta_max 0.990
_diffrn_measurement_device_type 'Xcalibur, Sapphire3, Gemini ultra'
_diffrn_measurement_method 'phi and omega scans'
_diffrn_radiation_monochromator graphite
_diffrn_radiation_source 'fine-focus sealed tube'
_diffrn_radiation_type CuK\a
_diffrn_radiation_wavelength 1.54178
_diffrn_reflns_av_R_equivalents 0.0286
_diffrn_reflns_av_sigmaI/netI 0.0258
_diffrn_reflns_limit_h_max 9
_diffrn_reflns_limit_h_min -8
_diffrn_reflns_limit_k_max 25
_diffrn_reflns_limit_k_min -33
_diffrn_reflns_limit_l_max 7
_diffrn_reflns_limit_l_min -9
_diffrn_reflns_number 11166
_diffrn_reflns_theta_full 62.44
_diffrn_reflns_theta_max 62.44
_diffrn_reflns_theta_min 3.06
_exptl_absorpt_coefficient_mu 1.733
_exptl_absorpt_correction_T_max 0.6244
_exptl_absorpt_correction_T_min 0.5440
_exptl_absorpt_correction_type multi-scan
_exptl_absorpt_process_details multi-scan
_exptl_crystal_colour colourless
_exptl_crystal_density_diffrn 1.418
_exptl_crystal_density_method 'not measured'
_exptl_crystal_description block
_exptl_crystal_F_000 848
_exptl_crystal_size_max 0.40
_exptl_crystal_size_mid 0.30
_exptl_crystal_size_min 0.30
_refine_diff_density_max 0.143
_refine_diff_density_min -0.405
_refine_diff_density_rms 0.052
_refine_ls_extinction_method none
_refine_ls_goodness_of_fit_ref 1.042
_refine_ls_hydrogen_treatment mixed
_refine_ls_matrix_type full
_refine_ls_number_parameters 271
_refine_ls_number_reflns 3021
_refine_ls_number_restraints 0
_refine_ls_restrained_S_all 1.042
_refine_ls_R_factor_all 0.0407
_refine_ls_R_factor_gt 0.0364
_refine_ls_shift/su_max 0.002
_refine_ls_shift/su_mean 0.000
_refine_ls_structure_factor_coef Fsqd
_refine_ls_weighting_details 'calc w=1/[\s^2^(Fo^2^)+(0.0578P)^2^+0.3816P] where P=(Fo^2^+2Fc^2^)/3'
_refine_ls_weighting_scheme calc
_refine_ls_wR_factor_gt 0.0947
_refine_ls_wR_factor_ref 0.0986
_reflns_number_gt 2687
_reflns_number_total 3021
_reflns_threshold_expression >2sigma(I)
_cod_data_source_file am9b19919_si_002.cif
_cod_data_source_block Crystal-G
_cod_depositor_comments
;
The following automatic conversions were performed:

data item '_symmetry_cell_setting' value 'Monoclinic' was changed to
'monoclinic' in accordance with the
/home/data/users/saulius/crontab/automatic-downloads/rss-feeds/ACS/lib/dictionaries/cif_core.dic
dictionary named 'cif_core.dic' version 2.4.2 last updated on
2011-04-26.

Automatic conversion script
Id: cif_fix_values 7556 2019-12-06 15:28:31Z antanas 
;
_cod_original_sg_symbol_H-M 'P2(1)/c  '
_cod_database_code 4517311

loop_
_symmetry_equiv_pos_as_xyz
'x, y, z'
'-x, y+1/2, -z+1/2'
'-x, -y, -z'
'x, -y-1/2, z-1/2'

loop_
_atom_site_label
_atom_site_type_symbol
_atom_site_fract_x
_atom_site_fract_y
_atom_site_fract_z
_atom_site_U_iso_or_equiv
_atom_site_adp_type
_atom_site_occupancy
_atom_site_symmetry_multiplicity
_atom_site_calc_flag
_atom_site_refinement_flags
S1 S 0.31629(5) 0.554565(15) 0.44484(5) 0.04536(16) Uani 1 1 d .
N1 N 0.62508(17) 0.65066(5) -0.02616(17) 0.0408(3) Uani 1 1 d .
C11 C 0.5864(2) 0.63898(6) 0.2585(2) 0.0453(4) Uani 1 1 d .
H11 H 0.6510 0.6647 0.2994 0.054 Uiso 1 1 calc R
C20 C 0.6405(2) 0.69859(5) -0.2463(2) 0.0449(4) Uani 1 1 d .
O2 O 0.43028(19) 0.54587(6) 0.61118(17) 0.0663(4) Uani 1 1 d .
C8 C 0.3924(2) 0.56183(6) 0.1329(2) 0.0377(4) Uani 1 1 d .
C6 C 0.2225(2) 0.49135(6) 0.1756(2) 0.0435(4) Uani 1 1 d .
C13 C 0.4650(2) 0.58581(6) 0.0255(2) 0.0394(4) Uani 1 1 d .
H13 H 0.4506 0.5758 -0.0879 0.047 Uiso 1 1 calc R
O3 O 0.2741(2) 0.50869(6) -0.08838(18) 0.0738(5) Uani 1 1 d .
C7 C 0.2936(2) 0.51992(6) 0.0618(2) 0.0462(4) Uani 1 1 d .
C25 C 0.5348(2) 0.67162(5) -0.1812(2) 0.0399(4) Uani 1 1 d .
O1 O 0.18451(18) 0.58520(5) 0.4387(2) 0.0646(4) Uani 1 1 d .
C5 C 0.1435(2) 0.45059(6) 0.1077(3) 0.0551(5) Uani 1 1 d .
H5 H 0.1338 0.4426 -0.0070 0.066 Uiso 1 1 calc R
C19 C 0.8008(2) 0.69364(6) -0.1254(2) 0.0457(4) Uani 1 1 d .
C12 C 0.55858(19) 0.62461(6) 0.0869(2) 0.0387(4) Uani 1 1 d .
C9 C 0.4197(2) 0.57739(6) 0.3041(2) 0.0387(4) Uani 1 1 d .
C1 C 0.2341(2) 0.50229(6) 0.3482(2) 0.0439(4) Uani 1 1 d .
C14 C 0.7871(2) 0.66445(6) 0.0097(2) 0.0418(4) Uani 1 1 d .
C10 C 0.5180(2) 0.61503(6) 0.3677(2) 0.0455(4) Uani 1 1 d .
H10 H 0.5378 0.6241 0.4831 0.055 Uiso 1 1 calc R
C21 C 0.5777(3) 0.72359(6) -0.3989(3) 0.0556(5) Uani 1 1 d .
H21 H 0.6454 0.7415 -0.4438 0.067 Uiso 1 1 calc R
C24 C 0.3704(2) 0.66958(6) -0.2641(2) 0.0470(4) Uani 1 1 d .
H24 H 0.3018 0.6518 -0.2201 0.056 Uiso 1 1 calc R
C2 C 0.1715(2) 0.47331(7) 0.4507(3) 0.0561(5) Uani 1 1 d .
H2 H 0.1815 0.4810 0.5658 0.067 Uiso 1 1 calc R
C15 C 0.9205(2) 0.65123(7) 0.1449(2) 0.0514(4) Uani 1 1 d .
H15 H 0.9099 0.6320 0.2337 0.062 Uiso 1 1 calc R
C22 C 0.4147(3) 0.72146(7) -0.4827(3) 0.0621(6) Uani 1 1 d .
H22 H 0.3721 0.7378 -0.5856 0.075 Uiso 1 1 calc R
C4 C 0.0794(3) 0.42189(7) 0.2077(3) 0.0641(6) Uani 1 1 d .
H4 H 0.0258 0.3949 0.1599 0.077 Uiso 1 1 calc R
C18 C 0.9545(3) 0.71007(7) -0.1222(3) 0.0607(5) Uani 1 1 d .
H18 H 0.9667 0.7296 -0.2094 0.073 Uiso 1 1 calc R
C23 C 0.3119(3) 0.69502(7) -0.4154(2) 0.0572(5) Uani 1 1 d .
H23 H 0.2016 0.6945 -0.4736 0.069 Uiso 1 1 calc R
C3 C 0.0948(3) 0.43318(7) 0.3794(3) 0.0661(6) Uani 1 1 d .
H3 H 0.0530 0.4135 0.4469 0.079 Uiso 1 1 calc R
C16 C 1.0704(2) 0.66781(7) 0.1425(3) 0.0606(5) Uani 1 1 d .
H16 H 1.1624 0.6593 0.2309 0.073 Uiso 1 1 calc R
C17 C 1.0865(3) 0.69682(8) 0.0115(3) 0.0667(6) Uani 1 1 d .
H17 H 1.1888 0.7075 0.0142 0.080 Uiso 1 1 calc R

loop_
_atom_site_aniso_label
_atom_site_aniso_U_11
_atom_site_aniso_U_22
_atom_site_aniso_U_33
_atom_site_aniso_U_23
_atom_site_aniso_U_13
_atom_site_aniso_U_12
S1 0.0547(3) 0.0498(3) 0.0411(3) 0.00242(17) 0.0289(2) 0.00052(18)
N1 0.0448(8) 0.0451(8) 0.0362(7) 0.0047(6) 0.0176(6) -0.0050(6)
C11 0.0516(10) 0.0465(9) 0.0417(9) -0.0053(7) 0.0200(8) -0.0084(8)
C20 0.0662(11) 0.0326(8) 0.0445(9) 0.0001(7) 0.0299(9) -0.0003(7)
O2 0.0784(10) 0.0884(10) 0.0357(7) 0.0076(6) 0.0223(7) -0.0088(8)
C8 0.0414(9) 0.0403(8) 0.0357(8) 0.0023(6) 0.0181(7) 0.0008(7)
C6 0.0461(9) 0.0402(9) 0.0496(10) 0.0042(7) 0.0225(8) 0.0011(7)
C13 0.0471(9) 0.0431(9) 0.0321(8) 0.0006(6) 0.0179(7) -0.0011(7)
O3 0.1095(12) 0.0756(10) 0.0463(8) -0.0150(7) 0.0382(8) -0.0409(9)
C7 0.0543(10) 0.0478(10) 0.0417(10) 0.0001(7) 0.0224(8) -0.0052(8)
C25 0.0531(10) 0.0349(8) 0.0363(8) -0.0001(6) 0.0201(7) 0.0007(7)
O1 0.0714(9) 0.0531(8) 0.0900(11) 0.0009(7) 0.0558(9) 0.0065(6)
C5 0.0625(12) 0.0485(10) 0.0633(12) -0.0020(9) 0.0324(10) -0.0056(9)
C19 0.0585(11) 0.0363(9) 0.0511(10) -0.0039(7) 0.0298(9) -0.0066(7)
C12 0.0418(9) 0.0414(9) 0.0380(8) 0.0041(7) 0.0197(7) 0.0008(7)
C9 0.0414(9) 0.0445(9) 0.0350(8) 0.0035(7) 0.0188(7) 0.0035(7)
C1 0.0457(9) 0.0440(9) 0.0491(10) 0.0081(7) 0.0250(8) 0.0062(7)
C14 0.0458(9) 0.0410(9) 0.0441(9) -0.0049(7) 0.0217(8) -0.0059(7)
C10 0.0546(10) 0.0517(10) 0.0353(8) -0.0043(7) 0.0209(8) -0.0035(8)
C21 0.0854(15) 0.0383(9) 0.0521(11) 0.0075(8) 0.0344(11) 0.0040(9)
C24 0.0551(11) 0.0449(10) 0.0440(10) -0.0007(7) 0.0191(8) 0.0038(8)
C2 0.0687(12) 0.0522(11) 0.0608(12) 0.0115(9) 0.0398(10) 0.0052(9)
C15 0.0512(11) 0.0562(11) 0.0485(10) -0.0039(8) 0.0173(9) -0.0045(8)
C22 0.0956(17) 0.0459(10) 0.0476(11) 0.0105(8) 0.0254(11) 0.0169(10)
C4 0.0710(13) 0.0458(11) 0.0899(16) -0.0019(10) 0.0462(12) -0.0087(9)
C18 0.0727(14) 0.0483(11) 0.0755(14) -0.0047(9) 0.0440(12) -0.0173(10)
C23 0.0672(12) 0.0539(11) 0.0479(10) -0.0006(8) 0.0127(9) 0.0142(9)
C3 0.0764(14) 0.0519(12) 0.0891(16) 0.0155(11) 0.0541(13) 0.0007(10)
C16 0.0487(11) 0.0656(13) 0.0668(13) -0.0153(10) 0.0159(10) -0.0101(9)
C17 0.0541(12) 0.0642(13) 0.0891(16) -0.0153(12) 0.0324(12) -0.0200(10)

loop_
_atom_type_symbol
_atom_type_description
_atom_type_scat_dispersion_real
_atom_type_scat_dispersion_imag
_atom_type_scat_source
C C 0.0181 0.0091 'International Tables Vol C Tables 4.2.6.8 and 6.1.1.4'
H H 0.0000 0.0000 'International Tables Vol C Tables 4.2.6.8 and 6.1.1.4'
N N 0.0311 0.0180 'International Tables Vol C Tables 4.2.6.8 and 6.1.1.4'
O O 0.0492 0.0322 'International Tables Vol C Tables 4.2.6.8 and 6.1.1.4'
S S 0.3331 0.5567 'International Tables Vol C Tables 4.2.6.8 and 6.1.1.4'

loop_
_geom_angle_atom_site_label_1
_geom_angle_atom_site_label_2
_geom_angle_atom_site_label_3
_geom_angle
O2 S1 O1 117.56(9)
O2 S1 C1 109.90(9)
O1 S1 C1 107.73(9)
O2 S1 C9 109.06(8)
O1 S1 C9 107.06(8)
C1 S1 C9 104.76(8)
C25 N1 C14 108.75(13)
C25 N1 C12 125.02(14)
C14 N1 C12 125.76(14)
C10 C11 C12 119.92(16)
C10 C11 H11 120.0
C12 C11 H11 120.0
C21 C20 C25 119.15(18)
C21 C20 C19 133.86(17)
C25 C20 C19 106.97(15)
C13 C8 C9 118.19(15)
C13 C8 C7 118.54(14)
C9 C8 C7 123.25(14)
C5 C6 C1 117.70(16)
C5 C6 C7 118.15(16)
C1 C6 C7 124.13(16)
C12 C13 C8 120.31(15)
C12 C13 H13 119.8
C8 C13 H13 119.8
O3 C7 C6 120.00(16)
O3 C7 C8 119.58(15)
C6 C7 C8 120.41(14)
C24 C25 N1 129.51(15)
C24 C25 C20 121.95(16)
N1 C25 C20 108.51(15)
C4 C5 C6 121.07(19)
C4 C5 H5 119.5
C6 C5 H5 119.5
C18 C19 C14 118.87(19)
C18 C19 C20 133.84(18)
C14 C19 C20 107.25(15)
C13 C12 C11 120.48(15)
C13 C12 N1 120.21(14)
C11 C12 N1 119.30(15)
C10 C9 C8 121.64(14)
C10 C9 S1 115.41(12)
C8 C9 S1 122.64(13)
C2 C1 C6 121.64(17)
C2 C1 S1 115.80(14)
C6 C1 S1 122.44(13)
C15 C14 N1 129.29(16)
C15 C14 C19 122.10(16)
N1 C14 C19 108.50(15)
C11 C10 C9 119.38(15)
C11 C10 H10 120.3
C9 C10 H10 120.3
C22 C21 C20 119.19(18)
C22 C21 H21 120.4
C20 C21 H21 120.4
C25 C24 C23 117.37(18)
C25 C24 H24 121.3
C23 C24 H24 121.3
C3 C2 C1 119.04(19)
C3 C2 H2 120.5
C1 C2 H2 120.5
C14 C15 C16 117.29(19)
C14 C15 H15 121.4
C16 C15 H15 121.4
C21 C22 C23 120.82(18)
C21 C22 H22 119.6
C23 C22 H22 119.6
C5 C4 C3 120.0(2)
C5 C4 H4 120.0
C3 C4 H4 120.0
C17 C18 C19 118.90(19)
C17 C18 H18 120.5
C19 C18 H18 120.5
C24 C23 C22 121.5(2)
C24 C23 H23 119.2
C22 C23 H23 119.2
C2 C3 C4 120.49(18)
C2 C3 H3 119.8
C4 C3 H3 119.8
C17 C16 C15 121.5(2)
C17 C16 H16 119.2
C15 C16 H16 119.2
C18 C17 C16 121.28(19)
C18 C17 H17 119.4
C16 C17 H17 119.4

loop_
_geom_bond_atom_site_label_1
_geom_bond_atom_site_label_2
_geom_bond_distance
S1 O2 1.4303(15)
S1 O1 1.4316(14)
S1 C1 1.7521(19)
S1 C9 1.7624(15)
N1 C25 1.399(2)
N1 C14 1.401(2)
N1 C12 1.425(2)
C11 C10 1.380(2)
C11 C12 1.391(2)
C11 H11 0.9300
C20 C21 1.390(3)
C20 C25 1.412(2)
C20 C19 1.446(3)
C8 C13 1.391(2)
C8 C9 1.400(2)
C8 C7 1.496(2)
C6 C5 1.391(3)
C6 C1 1.398(3)
C6 C7 1.491(2)
C13 C12 1.387(2)
C13 H13 0.9300
O3 C7 1.213(2)
C25 C24 1.381(3)
C5 C4 1.380(3)
C5 H5 0.9300
C19 C18 1.403(3)
C19 C14 1.408(2)
C9 C10 1.383(2)
C1 C2 1.390(2)
C14 C15 1.385(3)
C10 H10 0.9300
C21 C22 1.372(3)
C21 H21 0.9300
C24 C23 1.383(3)
C24 H24 0.9300
C2 C3 1.375(3)
C2 H2 0.9300
C15 C16 1.386(3)
C15 H15 0.9300
C22 C23 1.395(3)
C22 H22 0.9300
C4 C3 1.386(3)
C4 H4 0.9300
C18 C17 1.371(3)
C18 H18 0.9300
C23 H23 0.9300
C3 H3 0.9300
C16 C17 1.385(3)
C16 H16 0.9300
C17 H17 0.9300

loop_
_geom_torsion_atom_site_label_1
_geom_torsion_atom_site_label_2
_geom_torsion_atom_site_label_3
_geom_torsion_atom_site_label_4
_geom_torsion
C9 C8 C13 C12 -1.4(2)
C7 C8 C13 C12 -179.49(15)
C5 C6 C7 O3 3.9(3)
C1 C6 C7 O3 -177.89(19)
C5 C6 C7 C8 -174.56(17)
C1 C6 C7 C8 3.6(3)
C13 C8 C7 O3 -2.5(3)
C9 C8 C7 O3 179.48(18)
C13 C8 C7 C6 175.97(15)
C9 C8 C7 C6 -2.0(3)
C14 N1 C25 C24 -177.47(17)
C12 N1 C25 C24 -5.0(3)
C14 N1 C25 C20 0.78(18)
C12 N1 C25 C20 173.28(14)
C21 C20 C25 C24 -0.5(2)
C19 C20 C25 C24 178.39(15)
C21 C20 C25 N1 -178.86(15)
C19 C20 C25 N1 -0.02(18)
C1 C6 C5 C4 -0.3(3)
C7 C6 C5 C4 178.04(19)
C21 C20 C19 C18 -4.5(3)
C25 C20 C19 C18 176.94(19)
C21 C20 C19 C14 177.86(19)
C25 C20 C19 C14 -0.74(18)
C8 C13 C12 C11 2.6(3)
C8 C13 C12 N1 -176.38(15)
C10 C11 C12 C13 -1.2(3)
C10 C11 C12 N1 177.70(15)
C25 N1 C12 C13 58.6(2)
C14 N1 C12 C13 -130.17(17)
C25 N1 C12 C11 -120.36(18)
C14 N1 C12 C11 50.9(2)
C13 C8 C9 C10 -1.1(3)
C7 C8 C9 C10 176.93(16)
C13 C8 C9 S1 172.21(12)
C7 C8 C9 S1 -9.8(2)
O2 S1 C9 C10 -51.94(16)
O1 S1 C9 C10 76.23(15)
C1 S1 C9 C10 -169.55(13)
O2 S1 C9 C8 134.39(15)
O1 S1 C9 C8 -97.44(16)
C1 S1 C9 C8 16.78(16)
C5 C6 C1 C2 1.0(3)
C7 C6 C1 C2 -177.14(17)
C5 C6 C1 S1 -174.97(14)
C7 C6 C1 S1 6.8(2)
O2 S1 C1 C2 51.46(16)
O1 S1 C1 C2 -77.76(16)
C9 S1 C1 C2 168.49(14)
O2 S1 C1 C6 -132.31(15)
O1 S1 C1 C6 98.48(15)
C9 S1 C1 C6 -15.28(17)
C25 N1 C14 C15 -177.37(17)
C12 N1 C14 C15 10.2(3)
C25 N1 C14 C19 -1.25(18)
C12 N1 C14 C19 -173.68(15)
C18 C19 C14 C15 -0.4(3)
C20 C19 C14 C15 177.67(15)
C18 C19 C14 N1 -176.87(15)
C20 C19 C14 N1 1.22(18)
C12 C11 C10 C9 -1.2(3)
C8 C9 C10 C11 2.4(3)
S1 C9 C10 C11 -171.36(14)
C25 C20 C21 C22 0.0(3)
C19 C20 C21 C22 -178.48(18)
N1 C25 C24 C23 178.26(16)
C20 C25 C24 C23 0.2(2)
C6 C1 C2 C3 -0.8(3)
S1 C1 C2 C3 175.49(16)
N1 C14 C15 C16 175.44(17)
C19 C14 C15 C16 -0.2(3)
C20 C21 C22 C23 0.7(3)
C6 C5 C4 C3 -0.8(3)
C14 C19 C18 C17 0.6(3)
C20 C19 C18 C17 -176.88(19)
C25 C24 C23 C22 0.5(3)
C21 C22 C23 C24 -1.0(3)
C1 C2 C3 C4 -0.3(3)
C5 C4 C3 C2 1.1(3)
C14 C15 C16 C17 0.7(3)
C19 C18 C17 C16 -0.1(3)
C15 C16 C17 C18 -0.5(3)
